data_7037988
loop_
_publ_author_name
'Maria, Leonor'
'Soares, Marina'
'Santos, Isabel C.'
'Sousa, V\^ania R'
'Mora, Elsa'
'Mar\,calo, Joaquim'
'Luzyanin, Konstantin V.'

_publ_section_title
;
 A novel samarium(ii) complex bearing a dianionic bis(phenolate) cyclam
 ligand: synthesis, structure and electron-transfer reactions.
;
_journal_issue 9
_journal_name_full 'Dalton transactions (Cambridge, England : 2003)'
_journal_page_first 3778
_journal_page_last 3790
_journal_paper_doi 10.1039/c5dt04647e
_journal_volume 45
_journal_year 2016
_chemical_formula_sum 'C90 H150 N8 O4 S Sm2'
_chemical_formula_weight 1740.94
_chemical_name_systematic
;
 ?
;
_space_group_IT_number 14
_symmetry_cell_setting monoclinic
_symmetry_space_group_name_Hall '-P 2yn'
_symmetry_space_group_name_H-M 'P 1 21/n 1'
_atom_sites_solution_hydrogens geom
_atom_sites_solution_primary direct
_atom_sites_solution_secondary difmap
_audit_creation_method SHELXL-97
_audit_update_record
;
2015-11-24 deposited with the CCDC.
2016-01-14 downloaded from the CCDC.
;
_cell_angle_alpha 90.00
_cell_angle_beta 115.1330(10)
_cell_angle_gamma 90.00
_cell_formula_units_Z 4
_cell_length_a 15.8177(3)
_cell_length_b 37.3695(8)
_cell_length_c 18.0889(4)
_cell_measurement_reflns_used 9899
_cell_measurement_temperature 150(2)
_cell_measurement_theta_max 25.11
_cell_measurement_theta_min 2.25
_cell_volume 9680.0(4)
_computing_cell_refinement 'Bruker SAINT'
_computing_data_collection 'Bruker APEX2'
_computing_data_reduction 'Bruker SAINT'
_computing_structure_refinement 'SHELXL-97 (Sheldrick, 2008)'
_computing_structure_solution 'SIR97 (Altomare et al, 1999)'
_diffrn_ambient_temperature 150(2)
_diffrn_measured_fraction_theta_full 0.987
_diffrn_measured_fraction_theta_max 0.987
_diffrn_measurement_device_type 'Bruker APEX-II CCD'
_diffrn_measurement_method '\f and \w scans'
_diffrn_radiation_monochromator graphite
_diffrn_radiation_source 'fine-focus sealed tube'
_diffrn_radiation_type MoK\a
_diffrn_radiation_wavelength 0.71073
_diffrn_reflns_av_R_equivalents 0.0709
_diffrn_reflns_av_sigmaI/netI 0.0768
_diffrn_reflns_limit_h_max 18
_diffrn_reflns_limit_h_min -18
_diffrn_reflns_limit_k_max 44
_diffrn_reflns_limit_k_min -44
_diffrn_reflns_limit_l_max 19
_diffrn_reflns_limit_l_min -21
_diffrn_reflns_number 68171
_diffrn_reflns_theta_full 25.03
_diffrn_reflns_theta_max 25.03
_diffrn_reflns_theta_min 3.43
_exptl_absorpt_coefficient_mu 1.271
_exptl_absorpt_correction_T_max 0.9052
_exptl_absorpt_correction_T_min 0.6304
_exptl_absorpt_correction_type multi-scan
_exptl_absorpt_process_details '(SADABS; Sheldrick, 2004)'
_exptl_crystal_colour colourless
_exptl_crystal_density_diffrn 1.195
_exptl_crystal_density_method 'not measured'
_exptl_crystal_description prism
_exptl_crystal_F_000 3672
_exptl_crystal_size_max 0.40
_exptl_crystal_size_mid 0.10
_exptl_crystal_size_min 0.08
_platon_squeeze_details
;
;
_refine_diff_density_max 5.285
_refine_diff_density_min -1.634
_refine_diff_density_rms 0.121
_refine_ls_extinction_method none
_refine_ls_goodness_of_fit_ref 1.057
_refine_ls_hydrogen_treatment constr
_refine_ls_matrix_type full
_refine_ls_number_parameters 960
_refine_ls_number_reflns 16883
_refine_ls_number_restraints 2
_refine_ls_restrained_S_all 1.057
_refine_ls_R_factor_all 0.0921
_refine_ls_R_factor_gt 0.0605
_refine_ls_shift/su_max 0.013
_refine_ls_shift/su_mean 0.003
_refine_ls_structure_factor_coef Fsqd
_refine_ls_weighting_details 'calc w=1/[\s^2^(Fo^2^)+(0.0807P)^2^+3.4101P] where P=(Fo^2^+2Fc^2^)/3'
_refine_ls_weighting_scheme calc
_refine_ls_wR_factor_gt 0.1387
_refine_ls_wR_factor_ref 0.1507
_reflns_number_gt 11960
_reflns_number_total 16883
_reflns_threshold_expression >2sigma(I)
_cod_data_source_file c5dt04647e2.cif
_cod_data_source_block Complex4
_cod_depositor_comments 'Adding full bibliography for 7037985--7037989.cif.'
_cod_original_cell_volume 9680.0(3)
_cod_original_sg_symbol_H-M P21/n
_cod_database_code 7037988

loop_
_symmetry_equiv_pos_as_xyz
'x, y, z'
'x+1/2, -y+1/2, z+1/2'
'-x, -y, -z'
'-x-1/2, y-1/2, -z-1/2'

loop_
_atom_site_label
_atom_site_type_symbol
_atom_site_fract_x
_atom_site_fract_y
_atom_site_fract_z
_atom_site_U_iso_or_equiv
_atom_site_adp_type
_atom_site_occupancy
_atom_site_symmetry_multiplicity
_atom_site_calc_flag
_atom_site_refinement_flags
_atom_site_disorder_group
Sm1 Sm 0.17414(2) 0.201407(8) -0.015178(18) 0.02398(10) Uani 1 1 d . .
Sm2 Sm 0.21175(2) 0.089394(8) 0.167980(19) 0.02715(11) Uani 1 1 d . .
S1 S 0.19527(12) 0.14676(4) 0.07944(10) 0.0363(4) Uani 1 1 d . .
O1 O 0.0636(3) 0.18131(12) -0.1267(2) 0.0311(10) Uani 1 1 d . .
O2 O 0.2980(3) 0.19300(11) -0.0354(2) 0.0282(10) Uani 1 1 d . .
O3 O 0.2019(3) 0.10936(12) 0.2763(2) 0.0315(10) Uani 1 1 d . .
O4 O 0.3603(3) 0.08006(11) 0.2108(3) 0.0331(10) Uani 1 1 d . .
N1 N 0.0049(3) 0.22763(12) -0.0249(3) 0.0259(12) Uani 1 1 d . .
N2 N 0.1596(4) 0.26693(14) -0.0815(3) 0.0363(13) Uani 1 1 d . .
N3 N 0.3034(3) 0.24532(14) 0.0888(3) 0.0297(12) Uani 1 1 d . .
N4 N 0.1194(4) 0.24702(15) 0.1967(3) 0.0414(15) Uani 1 1 d . .
N5 N 0.0174(3) 0.09367(14) 0.1242(3) 0.0302(12) Uani 1 1 d . .
N6 N 0.1539(4) 0.05443(13) 0.0274(3) 0.0301(12) Uani 1 1 d . .
N7 N 0.2388(4) 0.01840(14) 0.1926(3) 0.0311(12) Uani 1 1 d . .
N8 N -0.0080(4) 0.01704(15) 0.2238(3) 0.0388(14) Uani 1 1 d . .
C1 C -0.0465(5) 0.25173(17) -0.0941(4) 0.0420(18) Uani 1 1 d . .
H1A H -0.1075 0.2574 -0.0939 0.050 Uiso 1 1 calc R .
H1B H -0.0592 0.2387 -0.1454 0.050 Uiso 1 1 calc R .
C2 C 0.0023(5) 0.2868(2) -0.0951(5) 0.0466(19) Uani 1 1 d . .
H2A H -0.0455 0.3049 -0.1259 0.056 Uiso 1 1 calc R .
H2B H 0.0360 0.2955 -0.0384 0.056 Uiso 1 1 calc R .
C3 C 0.0671(6) 0.2837(2) -0.1309(5) 0.065(3) Uani 1 1 d . .
H3A H 0.0785 0.3081 -0.1463 0.078 Uiso 1 1 calc R .
H3B H 0.0364 0.2699 -0.1821 0.078 Uiso 1 1 calc R .
C4 C 0.2136(6) 0.2926(2) -0.0168(6) 0.061(2) Uani 1 1 d . .
H4A H 0.1762 0.2993 0.0133 0.073 Uiso 1 1 calc R .
H4B H 0.2238 0.3146 -0.0425 0.073 Uiso 1 1 calc R .
C5 C 0.3108(4) 0.27806(17) 0.0459(4) 0.0366(16) Uani 1 1 d . .
H5A H 0.3499 0.2728 0.0166 0.044 Uiso 1 1 calc R .
H5B H 0.3427 0.2969 0.0868 0.044 Uiso 1 1 calc R .
C6 C 0.2820(5) 0.25653(19) 0.1582(4) 0.0403(17) Uani 1 1 d . .
H6A H 0.3314 0.2731 0.1938 0.048 Uiso 1 1 calc R .
H6B H 0.2222 0.2698 0.1363 0.048 Uiso 1 1 calc R .
C7 C 0.2753(5) 0.2260(2) 0.2086(4) 0.0434(18) Uani 1 1 d . .
H7A H 0.3386 0.2202 0.2505 0.052 Uiso 1 1 calc R .
H7B H 0.2515 0.2048 0.1731 0.052 Uiso 1 1 calc R .
C8 C 0.2099(5) 0.2338(2) 0.2519(4) 0.0453(18) Uani 1 1 d . .
H8A H 0.2019 0.2116 0.2779 0.054 Uiso 1 1 calc R .
H8B H 0.2403 0.2517 0.2956 0.054 Uiso 1 1 calc R .
C9 C 0.0661(5) 0.22286(19) 0.1291(4) 0.0417(17) Uani 1 1 d . .
H9A H 0.0231 0.2083 0.1436 0.050 Uiso 1 1 calc R .
H9B H 0.1094 0.2064 0.1194 0.050 Uiso 1 1 calc R .
C10 C 0.0094(5) 0.24448(18) 0.0506(4) 0.0371(16) Uani 1 1 d . .
H10A H -0.0550 0.2477 0.0454 0.045 Uiso 1 1 calc R .
H10B H 0.0377 0.2685 0.0560 0.045 Uiso 1 1 calc R .
C11 C 0.1989(8) 0.2617(2) -0.1406(6) 0.084(3) Uani 1 1 d . .
H11A H 0.1541 0.2487 -0.1881 0.127 Uiso 1 1 calc R .
H11B H 0.2569 0.2479 -0.1152 0.127 Uiso 1 1 calc R .
H11C H 0.2122 0.2850 -0.1581 0.127 Uiso 1 1 calc R .
C12 C 0.0631(5) 0.2548(2) 0.2423(5) 0.063(2) Uani 1 1 d . .
H12A H 0.0505 0.2324 0.2643 0.094 Uiso 1 1 calc R .
H12B H 0.0039 0.2658 0.2056 0.094 Uiso 1 1 calc R .
H12C H 0.0976 0.2712 0.2874 0.094 Uiso 1 1 calc R .
C13 C -0.0459(4) 0.19328(16) -0.0377(4) 0.0293(14) Uani 1 1 d . .
H13A H -0.1002 0.1971 -0.0248 0.035 Uiso 1 1 calc R .
H13B H -0.0042 0.1759 0.0027 0.035 Uiso 1 1 calc R .
C14 C -0.0819(4) 0.17573(16) -0.1225(4) 0.0305(15) Uani 1 1 d . .
C15 C -0.1743(4) 0.16379(17) -0.1577(4) 0.0339(15) Uani 1 1 d . .
H15 H -0.2135 0.1690 -0.1313 0.041 Uiso 1 1 calc R .
C16 C -0.2104(4) 0.14459(18) -0.2299(4) 0.0352(16) Uani 1 1 d . .
C17 C -0.1502(4) 0.13797(17) -0.2656(4) 0.0346(16) Uani 1 1 d . .
H17 H -0.1738 0.1248 -0.3152 0.041 Uiso 1 1 calc R .
C18 C -0.0574(4) 0.14920(17) -0.2344(4) 0.0278(14) Uani 1 1 d . .
C19 C -0.0229(4) 0.16884(16) -0.1599(3) 0.0254(14) Uani 1 1 d . .
C20 C -0.3112(4) 0.13081(19) -0.2693(5) 0.0452(19) Uani 1 1 d . .
C21 C 0.0060(4) 0.13916(17) -0.2754(4) 0.0320(15) Uani 1 1 d . .
C22 C -0.3629(6) 0.1502(3) -0.3525(7) 0.100(4) Uani 1 1 d . .
H22A H -0.4241 0.1390 -0.3828 0.151 Uiso 1 1 calc R .
H22B H -0.3260 0.1482 -0.3842 0.151 Uiso 1 1 calc R .
H22C H -0.3712 0.1755 -0.3429 0.151 Uiso 1 1 calc R .
C23 C -0.3155(6) 0.0920(2) -0.2904(7) 0.083(3) Uani 1 1 d . .
H23A H -0.2912 0.0777 -0.2402 0.125 Uiso 1 1 calc R .
H23B H -0.2777 0.0875 -0.3206 0.125 Uiso 1 1 calc R .
H23C H -0.3804 0.0852 -0.3243 0.125 Uiso 1 1 calc R .
C24 C -0.3624(7) 0.1395(5) -0.2234(9) 0.158(8) Uani 1 1 d . .
H24A H -0.4276 0.1321 -0.2537 0.237 Uiso 1 1 calc R .
H24B H -0.3599 0.1654 -0.2141 0.237 Uiso 1 1 calc R .
H24C H -0.3351 0.1271 -0.1707 0.237 Uiso 1 1 calc R .
C25 C 0.0868(5) 0.1158(2) -0.2164(4) 0.0427(18) Uani 1 1 d . .
H25A H 0.1258 0.1300 -0.1684 0.064 Uiso 1 1 calc R .
H25B H 0.1246 0.1075 -0.2441 0.064 Uiso 1 1 calc R .
H25C H 0.0613 0.0952 -0.1993 0.064 Uiso 1 1 calc R .
C26 C 0.0468(5) 0.17280(19) -0.2970(4) 0.0371(16) Uani 1 1 d . .
H26A H -0.0041 0.1872 -0.3367 0.056 Uiso 1 1 calc R .
H26B H 0.0897 0.1657 -0.3206 0.056 Uiso 1 1 calc R .
H26C H 0.0805 0.1869 -0.2475 0.056 Uiso 1 1 calc R .
C27 C -0.0444(5) 0.1178(2) -0.3543(4) 0.0426(18) Uani 1 1 d . .
H27A H -0.0694 0.0957 -0.3423 0.064 Uiso 1 1 calc R .
H27B H -0.0003 0.1119 -0.3775 0.064 Uiso 1 1 calc R .
H27C H -0.0957 0.1321 -0.3935 0.064 Uiso 1 1 calc R .
C28 C 0.3937(4) 0.22489(19) 0.1206(4) 0.0360(16) Uani 1 1 d . .
H28A H 0.3830 0.2016 0.1412 0.043 Uiso 1 1 calc R .
H28B H 0.4396 0.2382 0.1680 0.043 Uiso 1 1 calc R .
C29 C 0.4380(4) 0.21756(17) 0.0630(3) 0.0286(14) Uani 1 1 d . .
C30 C 0.5316(4) 0.22572(17) 0.0880(4) 0.0322(15) Uani 1 1 d . .
H30 H 0.5635 0.2384 0.1376 0.039 Uiso 1 1 calc R .
C31 C 0.5808(4) 0.21588(18) 0.0426(4) 0.0316(15) Uani 1 1 d . .
C32 C 0.5307(4) 0.19643(17) -0.0276(4) 0.0321(15) Uani 1 1 d . .
H32 H 0.5632 0.1887 -0.0585 0.038 Uiso 1 1 calc R .
C33 C 0.4368(4) 0.18721(17) -0.0570(4) 0.0287(14) Uani 1 1 d . .
C34 C 0.3887(4) 0.19909(16) -0.0108(4) 0.0278(14) Uani 1 1 d . .
C35 C 0.6848(4) 0.2241(2) 0.0690(4) 0.0411(18) Uani 1 1 d . .
C36 C 0.3877(4) 0.16498(18) -0.1347(4) 0.0339(15) Uani 1 1 d . .
C37 C 0.7240(5) 0.2486(3) 0.1435(5) 0.070(3) Uani 1 1 d . .
H37A H 0.7257 0.2358 0.1913 0.105 Uiso 1 1 calc R .
H37B H 0.6842 0.2698 0.1335 0.105 Uiso 1 1 calc R .
H37C H 0.7874 0.2560 0.1536 0.105 Uiso 1 1 calc R .
C38 C 0.7388(5) 0.1893(3) 0.0872(6) 0.071(3) Uani 1 1 d . .
H38A H 0.8044 0.1942 0.1000 0.106 Uiso 1 1 calc R .
H38B H 0.7124 0.1736 0.0394 0.106 Uiso 1 1 calc R .
H38C H 0.7346 0.1775 0.1340 0.106 Uiso 1 1 calc R .
C39 C 0.6983(5) 0.2428(3) -0.0015(5) 0.062(2) Uani 1 1 d . .
H39A H 0.6615 0.2649 -0.0164 0.092 Uiso 1 1 calc R .
H39B H 0.6774 0.2268 -0.0489 0.092 Uiso 1 1 calc R .
H39C H 0.7645 0.2485 0.0160 0.092 Uiso 1 1 calc R .
C40 C 0.3534(5) 0.12957(19) -0.1122(5) 0.050(2) Uani 1 1 d . .
H40A H 0.4071 0.1162 -0.0730 0.074 Uiso 1 1 calc R .
H40B H 0.3213 0.1152 -0.1616 0.074 Uiso 1 1 calc R .
H40C H 0.3103 0.1349 -0.0876 0.074 Uiso 1 1 calc R .
C41 C 0.3057(5) 0.1851(2) -0.1980(4) 0.0409(17) Uani 1 1 d . .
H41A H 0.2597 0.1900 -0.1762 0.061 Uiso 1 1 calc R .
H41B H 0.2767 0.1705 -0.2475 0.061 Uiso 1 1 calc R .
H41C H 0.3276 0.2077 -0.2111 0.061 Uiso 1 1 calc R .
C42 C 0.4532(5) 0.1550(2) -0.1744(5) 0.0476(19) Uani 1 1 d . .
H42A H 0.4799 0.1769 -0.1858 0.071 Uiso 1 1 calc R .
H42B H 0.4179 0.1422 -0.2255 0.071 Uiso 1 1 calc R .
H42C H 0.5036 0.1397 -0.1372 0.071 Uiso 1 1 calc R .
C43 C -0.0233(5) 0.09866(17) 0.0347(4) 0.0330(15) Uani 1 1 d . .
H43A H 0.0100 0.1186 0.0223 0.040 Uiso 1 1 calc R .
H43B H -0.0893 0.1060 0.0159 0.040 Uiso 1 1 calc R .
C44 C -0.0196(5) 0.06570(18) -0.0147(4) 0.0370(16) Uani 1 1 d . .
H44A H -0.0171 0.0440 0.0175 0.044 Uiso 1 1 calc R .
H44B H -0.0783 0.0647 -0.0653 0.044 Uiso 1 1 calc R .
C45 C 0.0613(5) 0.06475(19) -0.0376(4) 0.0390(17) Uani 1 1 d . .
H45A H 0.0456 0.0478 -0.0836 0.047 Uiso 1 1 calc R .
H45B H 0.0674 0.0888 -0.0579 0.047 Uiso 1 1 calc R .
C46 C 0.1549(5) 0.01563(16) 0.0422(4) 0.0369(16) Uani 1 1 d . .
H46A H 0.1550 0.0028 -0.0056 0.044 Uiso 1 1 calc R .
H46B H 0.0970 0.0090 0.0472 0.044 Uiso 1 1 calc R .
C47 C 0.2385(4) 0.00338(17) 0.1185(4) 0.0321(15) Uani 1 1 d . .
H47A H 0.2378 -0.0231 0.1217 0.039 Uiso 1 1 calc R .
H47B H 0.2966 0.0105 0.1144 0.039 Uiso 1 1 calc R .
C48 C 0.1668(5) 0.00042(18) 0.2119(4) 0.0394(17) Uani 1 1 d . .
H48A H 0.1047 0.0055 0.1672 0.047 Uiso 1 1 calc R .
H48B H 0.1769 -0.0257 0.2127 0.047 Uiso 1 1 calc R .
C49 C 0.1649(5) 0.0107(2) 0.2893(4) 0.0422(18) Uani 1 1 d . .
H49A H 0.1754 0.0368 0.2972 0.051 Uiso 1 1 calc R .
H49B H 0.2166 -0.0015 0.3347 0.051 Uiso 1 1 calc R .
C50 C 0.0719(5) 0.0012(2) 0.2927(5) 0.0453(18) Uani 1 1 d . .
H50A H 0.0647 -0.0252 0.2914 0.054 Uiso 1 1 calc R .
H50B H 0.0729 0.0100 0.3447 0.054 Uiso 1 1 calc R .
C51 C -0.0095(5) 0.05615(18) 0.2293(4) 0.0402(17) Uani 1 1 d . .
H51A H 0.0549 0.0650 0.2609 0.048 Uiso 1 1 calc R .
H51B H -0.0472 0.0631 0.2588 0.048 Uiso 1 1 calc R .
C52 C -0.0508(5) 0.0736(2) 0.1443(4) 0.0413(17) Uani 1 1 d . .
H52A H -0.0792 0.0547 0.1027 0.050 Uiso 1 1 calc R .
H52B H -0.1013 0.0901 0.1406 0.050 Uiso 1 1 calc R .
C53 C 0.2274(5) 0.0633(2) -0.0009(4) 0.0437(18) Uani 1 1 d . .
H53A H 0.2135 0.0511 -0.0527 0.066 Uiso 1 1 calc R .
H53B H 0.2884 0.0554 0.0401 0.066 Uiso 1 1 calc R .
H53C H 0.2287 0.0892 -0.0085 0.066 Uiso 1 1 calc R .
C54 C -0.0962(5) 0.0014(2) 0.2164(5) 0.0483(19) Uani 1 1 d . .
H54A H -0.0955 -0.0245 0.2078 0.072 Uiso 1 1 calc R .
H54B H -0.1482 0.0122 0.1699 0.072 Uiso 1 1 calc R .
H54C H -0.1038 0.0060 0.2666 0.072 Uiso 1 1 calc R .
C55 C 0.0247(4) 0.13052(16) 0.1592(4) 0.0289(14) Uani 1 1 d . .
H55A H -0.0372 0.1421 0.1309 0.035 Uiso 1 1 calc R .
H55B H 0.0689 0.1443 0.1446 0.035 Uiso 1 1 calc R .
C56 C 0.0546(4) 0.13489(16) 0.2492(4) 0.0276(14) Uani 1 1 d . .
C57 C -0.0057(4) 0.14968(16) 0.2782(4) 0.0294(14) Uani 1 1 d . .
H57 H -0.0677 0.1552 0.2406 0.035 Uiso 1 1 calc R .
C58 C 0.0211(4) 0.15660(18) 0.3594(4) 0.0336(15) Uani 1 1 d . .
C59 C 0.1138(5) 0.14868(17) 0.4127(4) 0.0358(16) Uani 1 1 d . .
H59 H 0.1337 0.1539 0.4690 0.043 Uiso 1 1 calc R .
C60 C 0.1772(4) 0.13408(16) 0.3890(4) 0.0276(14) Uani 1 1 d . .
C61 C 0.1473(4) 0.12545(16) 0.3053(4) 0.0275(14) Uani 1 1 d . .
C62 C -0.0480(5) 0.1732(2) 0.3905(4) 0.0427(18) Uani 1 1 d . .
C63 C 0.2788(4) 0.12679(19) 0.4498(4) 0.0367(16) Uani 1 1 d . .
C64 C -0.1371(5) 0.1506(2) 0.3567(6) 0.062(2) Uani 1 1 d . .
H64A H -0.1229 0.1264 0.3797 0.093 Uiso 1 1 calc R .
H64B H -0.1616 0.1493 0.2971 0.093 Uiso 1 1 calc R .
H64C H -0.1839 0.1616 0.3717 0.093 Uiso 1 1 calc R .
C65 C -0.0088(6) 0.1741(3) 0.4820(5) 0.071(3) Uani 1 1 d . .
H65A H -0.0554 0.1841 0.4985 0.106 Uiso 1 1 calc R .
H65B H 0.0475 0.1889 0.5037 0.106 Uiso 1 1 calc R .
H65C H 0.0069 0.1497 0.5034 0.106 Uiso 1 1 calc R .
C66 C -0.0691(6) 0.2122(2) 0.3580(5) 0.055(2) Uani 1 1 d . .
H66A H -0.1181 0.2223 0.3715 0.082 Uiso 1 1 calc R .
H66B H -0.0904 0.2122 0.2987 0.082 Uiso 1 1 calc R .
H66C H -0.0124 0.2266 0.3835 0.082 Uiso 1 1 calc R .
C67 C 0.3462(5) 0.1475(2) 0.4246(5) 0.057(2) Uani 1 1 d . .
H67A H 0.3438 0.1376 0.3737 0.085 Uiso 1 1 calc R .
H67B H 0.4098 0.1455 0.4677 0.085 Uiso 1 1 calc R .
H67C H 0.3279 0.1728 0.4164 0.085 Uiso 1 1 calc R .
C68 C 0.3019(5) 0.0865(2) 0.4542(4) 0.0475(19) Uani 1 1 d . .
H68A H 0.2597 0.0732 0.4712 0.071 Uiso 1 1 calc R .
H68B H 0.3666 0.0827 0.4940 0.071 Uiso 1 1 calc R .
H68C H 0.2940 0.0781 0.4004 0.071 Uiso 1 1 calc R .
C69 C 0.2974(5) 0.1384(2) 0.5380(4) 0.053(2) Uani 1 1 d . .
H69A H 0.2820 0.1638 0.5381 0.080 Uiso 1 1 calc R .
H69B H 0.3634 0.1346 0.5745 0.080 Uiso 1 1 calc R .
H69C H 0.2585 0.1241 0.5569 0.080 Uiso 1 1 calc R .
C70 C 0.3325(4) 0.01280(18) 0.2643(4) 0.0342(16) Uani 1 1 d . .
H70A H 0.3342 0.0274 0.3105 0.041 Uiso 1 1 calc R .
H70B H 0.3370 -0.0126 0.2811 0.041 Uiso 1 1 calc R .
C71 C 0.4177(4) 0.02181(17) 0.2505(4) 0.0301(14) Uani 1 1 d . .
C72 C 0.4858(4) -0.00359(17) 0.2656(4) 0.0317(15) Uani 1 1 d . .
H72 H 0.4745 -0.0272 0.2788 0.038 Uiso 1 1 calc R .
C73 C 0.5699(5) 0.00363(17) 0.2627(4) 0.0330(15) Uani 1 1 d . .
C74 C 0.5821(4) 0.03873(16) 0.2414(4) 0.0273(14) Uani 1 1 d . .
H74 H 0.6394 0.0446 0.2390 0.033 Uiso 1 1 calc R .
C75 C 0.5143(4) 0.06563(15) 0.2233(4) 0.0288(14) Uani 1 1 d . .
C76 C 0.4294(4) 0.05668(17) 0.2274(4) 0.0278(14) Uani 1 1 d . .
C77 C 0.6486(5) -0.0237(2) 0.2825(4) 0.0448(18) Uani 1 1 d . .
C78 C 0.5311(5) 0.10352(18) 0.1990(5) 0.0412(17) Uani 1 1 d . .
C79 C 0.6748(6) -0.0282(2) 0.2104(6) 0.063(2) Uani 1 1 d . .
H79A H 0.6222 -0.0389 0.1641 0.094 Uiso 1 1 calc R .
H79B H 0.7295 -0.0438 0.2266 0.094 Uiso 1 1 calc R .
H79C H 0.6893 -0.0047 0.1945 0.094 Uiso 1 1 calc R .
C80 C 0.7361(6) -0.0113(3) 0.3574(6) 0.082(3) Uani 1 1 d . .
H80A H 0.7877 -0.0278 0.3668 0.123 Uiso 1 1 calc R .
H80B H 0.7227 -0.0109 0.4056 0.123 Uiso 1 1 calc R .
H80C H 0.7534 0.0128 0.3475 0.123 Uiso 1 1 calc R .
C81 C 0.6201(6) -0.0609(2) 0.2994(7) 0.078(3) Uani 1 1 d . .
H81A H 0.5642 -0.0689 0.2521 0.116 Uiso 1 1 calc R .
H81B H 0.6068 -0.0599 0.3475 0.116 Uiso 1 1 calc R .
H81C H 0.6712 -0.0778 0.3094 0.116 Uiso 1 1 calc R .
C82 C 0.5217(6) 0.1312(2) 0.2564(5) 0.056(2) Uani 1 1 d . .
H82A H 0.4585 0.1302 0.2537 0.084 Uiso 1 1 calc R .
H82B H 0.5331 0.1551 0.2402 0.084 Uiso 1 1 calc R .
H82C H 0.5674 0.1262 0.3123 0.084 Uiso 1 1 calc R .
C83 C 0.4609(5) 0.11196(19) 0.1120(4) 0.0454(18) Uani 1 1 d . .
H83A H 0.3976 0.1121 0.1093 0.068 Uiso 1 1 calc R .
H83B H 0.4650 0.0937 0.0748 0.068 Uiso 1 1 calc R .
H83C H 0.4748 0.1355 0.0961 0.068 Uiso 1 1 calc R .
C84 C 0.6296(5) 0.1076(2) 0.2010(5) 0.057(2) Uani 1 1 d . .
H84A H 0.6386 0.1324 0.1882 0.085 Uiso 1 1 calc R .
H84B H 0.6353 0.0915 0.1605 0.085 Uiso 1 1 calc R .
H84C H 0.6771 0.1014 0.2555 0.085 Uiso 1 1 calc R .
C100 C 0.4803(10) -0.0157(3) -0.0054(9) 0.116(4) Uiso 1 1 d . .
C101 C 0.3992(12) -0.0238(5) 0.0199(10) 0.152(6) Uiso 1 1 d . .
H10C H 0.4225 -0.0167 0.0780 0.182 Uiso 1 1 calc R .
H10D H 0.3484 -0.0068 -0.0113 0.182 Uiso 1 1 calc R .
C102 C 0.3568(13) -0.0569(6) 0.0134(11) 0.185(8) Uiso 1 1 d . .
H10E H 0.3395 -0.0666 -0.0415 0.277 Uiso 1 1 calc R .
H10F H 0.3006 -0.0542 0.0229 0.277 Uiso 1 1 calc R .
H10G H 0.4003 -0.0733 0.0540 0.277 Uiso 1 1 calc R .
C112 C 0.551(3) 0.0059(11) 0.490(2) 0.086(13) Uiso 0.31(3) 1 d P 1
C111 C 0.542(3) 0.0412(9) 0.485(2) 0.074(11) Uiso 0.31(3) 1 d P 1
H11D H 0.4760 0.0447 0.4451 0.089 Uiso 0.31(3) 1 calc PR 1
H11E H 0.5438 0.0482 0.5384 0.089 Uiso 0.31(3) 1 calc PR 1
C110 C 0.581(3) 0.0641(13) 0.470(3) 0.108(16) Uiso 0.31(3) 1 d P 1
H11F H 0.6480 0.0610 0.5017 0.162 Uiso 0.31(3) 1 calc PR 1
H11G H 0.5613 0.0871 0.4843 0.162 Uiso 0.31(3) 1 calc PR 1
H11H H 0.5655 0.0638 0.4116 0.162 Uiso 0.31(3) 1 calc PR 1
C211 C 0.594(2) 0.0383(8) 0.4849(18) 0.160(11) Uiso 0.69(3) 1 d PD 2
H21A H 0.6464 0.0259 0.5294 0.192 Uiso 0.69(3) 1 calc PR 2
H21B H 0.5884 0.0253 0.4353 0.192 Uiso 0.69(3) 1 calc PR 2
C212 C 0.5103(17) 0.0173(7) 0.4964(15) 0.128(9) Uiso 0.69(3) 1 d PD 2
C210 C 0.655(2) 0.0715(8) 0.4759(19) 0.196(14) Uiso 0.69(3) 1 d PD 2
H21C H 0.6721 0.0668 0.4308 0.293 Uiso 0.69(3) 1 calc PR 2
H21D H 0.7116 0.0743 0.5268 0.293 Uiso 0.69(3) 1 calc PR 2
H21E H 0.6177 0.0935 0.4649 0.293 Uiso 0.69(3) 1 calc PR 2

loop_
_atom_site_aniso_label
_atom_site_aniso_U_11
_atom_site_aniso_U_22
_atom_site_aniso_U_33
_atom_site_aniso_U_23
_atom_site_aniso_U_13
_atom_site_aniso_U_12
Sm1 0.02393(17) 0.02254(17) 0.02611(17) -0.00225(13) 0.01124(13) -0.00242(13)
Sm2 0.03201(19) 0.02315(18) 0.02713(18) -0.00177(13) 0.01339(14) 0.00112(14)
S1 0.0433(10) 0.0292(9) 0.0418(10) 0.0107(7) 0.0232(8) 0.0025(7)
O1 0.025(2) 0.043(3) 0.025(2) -0.005(2) 0.0104(19) -0.002(2)
O2 0.026(2) 0.028(2) 0.030(2) -0.0017(18) 0.0106(19) -0.0085(18)
O3 0.032(2) 0.035(3) 0.029(2) -0.0038(19) 0.014(2) 0.006(2)
O4 0.032(2) 0.024(2) 0.046(3) -0.004(2) 0.019(2) 0.0015(19)
N1 0.026(3) 0.017(3) 0.028(3) -0.003(2) 0.005(2) 0.005(2)
N2 0.051(3) 0.027(3) 0.034(3) 0.004(2) 0.021(3) 0.002(3)
N3 0.034(3) 0.030(3) 0.030(3) -0.009(2) 0.017(2) -0.011(2)
N4 0.068(4) 0.034(3) 0.025(3) -0.009(2) 0.023(3) -0.004(3)
N5 0.032(3) 0.027(3) 0.031(3) 0.004(2) 0.013(2) -0.006(2)
N6 0.040(3) 0.024(3) 0.028(3) 0.000(2) 0.017(2) -0.002(2)
N7 0.035(3) 0.029(3) 0.033(3) 0.004(2) 0.017(2) -0.001(2)
N8 0.044(3) 0.036(3) 0.047(3) 0.002(3) 0.029(3) -0.012(3)
C1 0.048(4) 0.027(4) 0.036(4) 0.001(3) 0.004(3) -0.002(3)
C2 0.052(5) 0.035(4) 0.048(4) 0.008(3) 0.016(4) 0.010(4)
C3 0.077(6) 0.045(5) 0.061(5) 0.012(4) 0.017(5) 0.006(5)
C4 0.076(6) 0.034(4) 0.080(6) 0.016(4) 0.041(5) 0.004(4)
C5 0.038(4) 0.028(4) 0.052(4) 0.000(3) 0.028(3) -0.007(3)
C6 0.046(4) 0.041(4) 0.036(4) -0.017(3) 0.019(3) -0.015(3)
C7 0.049(4) 0.045(4) 0.034(4) -0.012(3) 0.016(3) -0.001(3)
C8 0.044(4) 0.054(5) 0.042(4) -0.005(4) 0.022(4) -0.003(4)
C9 0.053(4) 0.033(4) 0.043(4) -0.005(3) 0.025(4) -0.012(3)
C10 0.038(4) 0.036(4) 0.037(4) -0.006(3) 0.015(3) 0.005(3)
C11 0.171(11) 0.049(5) 0.073(6) 0.018(5) 0.091(7) 0.014(6)
C12 0.044(4) 0.079(6) 0.066(5) -0.029(5) 0.025(4) 0.003(4)
C13 0.033(3) 0.029(4) 0.031(3) -0.007(3) 0.018(3) -0.005(3)
C14 0.033(3) 0.021(3) 0.036(4) -0.001(3) 0.013(3) 0.005(3)
C15 0.036(4) 0.029(4) 0.045(4) -0.007(3) 0.025(3) 0.000(3)
C16 0.030(3) 0.029(4) 0.047(4) -0.008(3) 0.017(3) -0.001(3)
C17 0.038(4) 0.028(4) 0.038(4) -0.011(3) 0.016(3) -0.004(3)
C18 0.026(3) 0.031(3) 0.027(3) 0.003(3) 0.011(3) -0.001(3)
C19 0.021(3) 0.031(3) 0.024(3) 0.004(3) 0.011(3) 0.005(3)
C20 0.028(4) 0.037(4) 0.068(5) -0.013(4) 0.018(4) -0.009(3)
C21 0.032(3) 0.033(4) 0.031(3) -0.007(3) 0.014(3) -0.003(3)
C22 0.042(5) 0.104(9) 0.120(9) 0.045(7) 0.000(6) -0.013(5)
C23 0.055(5) 0.054(6) 0.146(10) -0.035(6) 0.048(6) -0.031(5)
C24 0.058(6) 0.238(17) 0.208(15) -0.167(14) 0.087(9) -0.080(9)
C25 0.054(4) 0.044(4) 0.041(4) 0.010(3) 0.031(4) 0.021(4)
C26 0.037(4) 0.047(4) 0.030(4) 0.002(3) 0.016(3) -0.004(3)
C27 0.051(4) 0.048(4) 0.033(4) -0.012(3) 0.021(3) -0.003(4)
C28 0.031(3) 0.048(4) 0.026(3) -0.001(3) 0.009(3) -0.010(3)
C29 0.029(3) 0.034(4) 0.020(3) 0.004(3) 0.009(3) 0.000(3)
C30 0.032(3) 0.035(4) 0.024(3) 0.001(3) 0.006(3) 0.001(3)
C31 0.023(3) 0.037(4) 0.033(4) 0.006(3) 0.011(3) 0.001(3)
C32 0.029(3) 0.034(4) 0.033(3) 0.001(3) 0.012(3) 0.008(3)
C33 0.031(3) 0.029(3) 0.028(3) 0.007(3) 0.015(3) 0.000(3)
C34 0.024(3) 0.026(3) 0.032(3) 0.006(3) 0.010(3) 0.001(3)
C35 0.023(3) 0.058(5) 0.040(4) 0.000(4) 0.011(3) -0.001(3)
C36 0.032(3) 0.034(4) 0.037(4) -0.006(3) 0.017(3) -0.002(3)
C37 0.030(4) 0.111(8) 0.063(5) -0.026(5) 0.013(4) -0.017(5)
C38 0.027(4) 0.078(6) 0.100(7) 0.021(6) 0.020(4) 0.005(4)
C39 0.041(4) 0.083(7) 0.063(5) 0.004(5) 0.025(4) -0.021(4)
C40 0.058(5) 0.031(4) 0.069(5) -0.012(4) 0.036(4) -0.012(4)
C41 0.038(4) 0.049(4) 0.032(4) -0.003(3) 0.010(3) 0.002(3)
C42 0.044(4) 0.054(5) 0.051(5) -0.012(4) 0.026(4) 0.003(4)
C43 0.037(4) 0.031(4) 0.027(3) 0.002(3) 0.011(3) -0.002(3)
C44 0.040(4) 0.037(4) 0.033(4) -0.013(3) 0.014(3) -0.008(3)
C45 0.051(4) 0.036(4) 0.025(3) -0.007(3) 0.010(3) -0.004(3)
C46 0.056(4) 0.018(3) 0.041(4) -0.015(3) 0.025(4) -0.007(3)
C47 0.034(3) 0.021(3) 0.039(4) -0.005(3) 0.012(3) -0.004(3)
C48 0.040(4) 0.031(4) 0.053(4) 0.010(3) 0.025(3) -0.001(3)
C49 0.045(4) 0.045(4) 0.038(4) 0.010(3) 0.019(3) 0.001(3)
C50 0.057(5) 0.039(4) 0.052(4) 0.008(4) 0.034(4) -0.005(4)
C51 0.053(4) 0.029(4) 0.039(4) -0.001(3) 0.020(4) -0.010(3)
C52 0.046(4) 0.045(4) 0.038(4) -0.003(3) 0.023(3) -0.018(3)
C53 0.063(5) 0.037(4) 0.037(4) -0.007(3) 0.027(4) -0.006(4)
C54 0.050(4) 0.037(4) 0.071(5) -0.008(4) 0.039(4) -0.015(3)
C55 0.027(3) 0.023(3) 0.038(4) 0.001(3) 0.015(3) -0.001(3)
C56 0.030(3) 0.025(3) 0.026(3) 0.004(3) 0.010(3) 0.002(3)
C57 0.030(3) 0.027(3) 0.033(4) 0.004(3) 0.015(3) 0.004(3)
C58 0.034(4) 0.033(4) 0.038(4) 0.005(3) 0.020(3) 0.010(3)
C59 0.044(4) 0.030(4) 0.031(3) -0.001(3) 0.014(3) 0.003(3)
C60 0.034(3) 0.020(3) 0.029(3) 0.004(3) 0.013(3) 0.001(3)
C61 0.028(3) 0.021(3) 0.034(3) 0.001(3) 0.014(3) -0.003(3)
C62 0.050(4) 0.045(4) 0.046(4) 0.008(3) 0.032(4) 0.010(3)
C63 0.033(4) 0.047(4) 0.024(3) 0.002(3) 0.006(3) 0.011(3)
C64 0.051(5) 0.066(6) 0.096(7) -0.008(5) 0.057(5) 0.000(4)
C65 0.086(7) 0.084(7) 0.064(6) 0.005(5) 0.053(5) 0.035(5)
C66 0.062(5) 0.049(5) 0.070(5) 0.005(4) 0.044(5) 0.019(4)
C67 0.032(4) 0.063(5) 0.060(5) -0.002(4) 0.006(4) -0.010(4)
C68 0.047(4) 0.053(5) 0.035(4) 0.003(3) 0.010(3) 0.014(4)
C69 0.056(5) 0.063(5) 0.027(4) -0.010(4) 0.004(4) 0.015(4)
C70 0.041(4) 0.029(4) 0.032(3) 0.009(3) 0.015(3) 0.005(3)
C71 0.037(4) 0.028(3) 0.031(3) -0.002(3) 0.019(3) -0.002(3)
C72 0.039(4) 0.023(3) 0.033(3) 0.006(3) 0.015(3) 0.001(3)
C73 0.040(4) 0.028(4) 0.029(3) 0.001(3) 0.013(3) 0.004(3)
C74 0.021(3) 0.026(3) 0.034(3) -0.001(3) 0.011(3) 0.000(3)
C75 0.038(4) 0.015(3) 0.031(3) -0.001(3) 0.013(3) 0.003(3)
C76 0.030(3) 0.029(4) 0.025(3) -0.008(3) 0.012(3) 0.002(3)
C77 0.052(4) 0.037(4) 0.047(4) 0.007(3) 0.022(4) 0.017(3)
C78 0.048(4) 0.022(3) 0.055(4) -0.003(3) 0.023(4) -0.005(3)
C79 0.063(5) 0.054(5) 0.087(6) 0.014(5) 0.047(5) 0.022(4)
C80 0.059(6) 0.077(7) 0.076(6) -0.010(5) -0.005(5) 0.029(5)
C81 0.073(6) 0.043(5) 0.124(9) 0.025(5) 0.048(6) 0.024(5)
C82 0.061(5) 0.037(4) 0.060(5) -0.014(4) 0.017(4) -0.013(4)
C83 0.058(5) 0.030(4) 0.054(5) 0.013(3) 0.029(4) 0.000(3)
C84 0.040(4) 0.041(5) 0.082(6) 0.013(4) 0.019(4) -0.011(4)

loop_
_atom_type_symbol
_atom_type_description
_atom_type_scat_dispersion_real
_atom_type_scat_dispersion_imag
_atom_type_scat_source
C C 0.0033 0.0016 'International Tables Vol C Tables 4.2.6.8 and 6.1.1.4'
H H 0.0000 0.0000 'International Tables Vol C Tables 4.2.6.8 and 6.1.1.4'
N N 0.0061 0.0033 'International Tables Vol C Tables 4.2.6.8 and 6.1.1.4'
O O 0.0106 0.0060 'International Tables Vol C Tables 4.2.6.8 and 6.1.1.4'
S S 0.1246 0.1234 'International Tables Vol C Tables 4.2.6.8 and 6.1.1.4'
Sm Sm -0.1638 3.4418 'International Tables Vol C Tables 4.2.6.8 and 6.1.1.4'

loop_
_geom_angle_atom_site_label_1
_geom_angle_atom_site_label_2
_geom_angle_atom_site_label_3
_geom_angle
_geom_angle_site_symmetry_1
_geom_angle_site_symmetry_3
O2 Sm1 O1 102.88(15) . .
O2 Sm1 S1 97.18(11) . .
O1 Sm1 S1 99.70(12) . .
O2 Sm1 N3 74.40(15) . .
O1 Sm1 N3 160.32(16) . .
S1 Sm1 N3 99.98(12) . .
O2 Sm1 N2 88.21(16) . .
O1 Sm1 N2 91.02(16) . .
S1 Sm1 N2 166.56(12) . .
N3 Sm1 N2 69.54(16) . .
O2 Sm1 N1 162.88(15) . .
O1 Sm1 N1 71.90(14) . .
S1 Sm1 N1 99.76(11) . .
N3 Sm1 N1 104.82(14) . .
N2 Sm1 N1 75.77(16) . .
O3 Sm2 O4 102.47(16) . .
O3 Sm2 S1 104.16(12) . .
O4 Sm2 S1 99.29(12) . .
O3 Sm2 N6 155.53(16) . .
O4 Sm2 N6 98.26(16) . .
S1 Sm2 N6 84.99(12) . .
O3 Sm2 N7 104.90(16) . .
O4 Sm2 N7 73.18(15) . .
S1 Sm2 N7 150.91(12) . .
N6 Sm2 N7 68.86(15) . .
O3 Sm2 N5 75.32(15) . .
O4 Sm2 N5 172.50(15) . .
S1 Sm2 N5 88.20(11) . .
N6 Sm2 N5 82.45(15) . .
N7 Sm2 N5 100.30(15) . .
Sm1 S1 Sm2 176.89(8) . .
C19 O1 Sm1 144.5(4) . .
C34 O2 Sm1 147.7(4) . .
C61 O3 Sm2 145.3(4) . .
C76 O4 Sm2 148.1(4) . .
C1 N1 C10 108.5(5) . .
C1 N1 C13 109.3(5) . .
C10 N1 C13 108.9(5) . .
C1 N1 Sm1 115.9(4) . .
C10 N1 Sm1 115.1(3) . .
C13 N1 Sm1 98.5(3) . .
C11 N2 C4 112.7(7) . .
C11 N2 C3 103.5(7) . .
C4 N2 C3 106.9(6) . .
C11 N2 Sm1 102.8(4) . .
C4 N2 Sm1 109.1(4) . .
C3 N2 Sm1 121.7(5) . .
C5 N3 C6 107.8(5) . .
C5 N3 C28 110.3(5) . .
C6 N3 C28 109.9(5) . .
C5 N3 Sm1 110.2(4) . .
C6 N3 Sm1 112.7(4) . .
C28 N3 Sm1 106.0(4) . .
C8 N4 C9 114.7(6) . .
C8 N4 C12 109.7(6) . .
C9 N4 C12 108.5(6) . .
C43 N5 C52 108.0(5) . .
C43 N5 C55 105.4(5) . .
C52 N5 C55 107.2(5) . .
C43 N5 Sm2 103.2(4) . .
C52 N5 Sm2 136.1(4) . .
C55 N5 Sm2 93.1(3) . .
C46 N6 C45 109.2(5) . .
C46 N6 C53 109.3(5) . .
C45 N6 C53 108.7(5) . .
C46 N6 Sm2 109.7(4) . .
C45 N6 Sm2 116.9(4) . .
C53 N6 Sm2 102.5(4) . .
C47 N7 C48 109.9(5) . .
C47 N7 C70 110.8(5) . .
C48 N7 C70 107.8(5) . .
C47 N7 Sm2 106.8(4) . .
C48 N7 Sm2 113.6(4) . .
C70 N7 Sm2 107.9(4) . .
C51 N8 C54 111.2(6) . .
C51 N8 C50 112.2(5) . .
C54 N8 C50 110.9(6) . .
N1 C1 C2 115.8(5) . .
N1 C1 H1A 108.3 . .
C2 C1 H1A 108.3 . .
N1 C1 H1B 108.3 . .
C2 C1 H1B 108.3 . .
H1A C1 H1B 107.4 . .
C3 C2 C1 113.6(7) . .
C3 C2 H2A 108.8 . .
C1 C2 H2A 108.8 . .
C3 C2 H2B 108.8 . .
C1 C2 H2B 108.8 . .
H2A C2 H2B 107.7 . .
C2 C3 N2 118.1(7) . .
C2 C3 H3A 107.8 . .
N2 C3 H3A 107.8 . .
C2 C3 H3B 107.8 . .
N2 C3 H3B 107.8 . .
H3A C3 H3B 107.1 . .
N2 C4 C5 114.0(6) . .
N2 C4 H4A 108.8 . .
C5 C4 H4A 108.8 . .
N2 C4 H4B 108.8 . .
C5 C4 H4B 108.8 . .
H4A C4 H4B 107.7 . .
N3 C5 C4 113.2(5) . .
N3 C5 H5A 108.9 . .
C4 C5 H5A 108.9 . .
N3 C5 H5B 108.9 . .
C4 C5 H5B 108.9 . .
H5A C5 H5B 107.7 . .
C7 C6 N3 113.6(6) . .
C7 C6 H6A 108.8 . .
N3 C6 H6A 108.8 . .
C7 C6 H6B 108.9 . .
N3 C6 H6B 108.9 . .
H6A C6 H6B 107.7 . .
C6 C7 C8 113.4(6) . .
C6 C7 H7A 108.9 . .
C8 C7 H7A 108.9 . .
C6 C7 H7B 108.9 . .
C8 C7 H7B 108.9 . .
H7A C7 H7B 107.7 . .
N4 C8 C7 112.9(6) . .
N4 C8 H8A 109.0 . .
C7 C8 H8A 109.0 . .
N4 C8 H8B 109.0 . .
C7 C8 H8B 109.0 . .
H8A C8 H8B 107.8 . .
N4 C9 C10 110.4(6) . .
N4 C9 H9A 109.6 . .
C10 C9 H9A 109.6 . .
N4 C9 H9B 109.6 . .
C10 C9 H9B 109.6 . .
H9A C9 H9B 108.1 . .
N1 C10 C9 114.1(5) . .
N1 C10 H10A 108.7 . .
C9 C10 H10A 108.7 . .
N1 C10 H10B 108.7 . .
C9 C10 H10B 108.7 . .
H10A C10 H10B 107.6 . .
N2 C11 H11A 109.5 . .
N2 C11 H11B 109.5 . .
H11A C11 H11B 109.5 . .
N2 C11 H11C 109.5 . .
H11A C11 H11C 109.5 . .
H11B C11 H11C 109.5 . .
N4 C12 H12A 109.5 . .
N4 C12 H12B 109.5 . .
H12A C12 H12B 109.5 . .
N4 C12 H12C 109.5 . .
H12A C12 H12C 109.5 . .
H12B C12 H12C 109.5 . .
N1 C13 C14 118.2(5) . .
N1 C13 H13A 107.8 . .
C14 C13 H13A 107.8 . .
N1 C13 H13B 107.8 . .
C14 C13 H13B 107.8 . .
H13A C13 H13B 107.1 . .
C19 C14 C15 120.6(6) . .
C19 C14 C13 121.6(5) . .
C15 C14 C13 117.6(6) . .
C16 C15 C14 121.9(6) . .
C16 C15 H15 119.0 . .
C14 C15 H15 119.0 . .
C17 C16 C15 116.4(6) . .
C17 C16 C20 120.6(6) . .
C15 C16 C20 123.0(6) . .
C16 C17 C18 124.9(6) . .
C16 C17 H17 117.6 . .
C18 C17 H17 117.6 . .
C17 C18 C19 117.0(6) . .
C17 C18 C21 121.6(5) . .
C19 C18 C21 121.3(5) . .
O1 C19 C14 119.6(5) . .
O1 C19 C18 121.1(5) . .
C14 C19 C18 119.3(5) . .
C24 C20 C23 113.3(9) . .
C24 C20 C16 112.9(7) . .
C23 C20 C16 111.7(6) . .
C24 C20 C22 105.3(10) . .
C23 C20 C22 104.8(8) . .
C16 C20 C22 108.0(6) . .
C18 C21 C27 113.0(5) . .
C18 C21 C26 110.8(5) . .
C27 C21 C26 107.4(5) . .
C18 C21 C25 109.0(5) . .
C27 C21 C25 107.5(6) . .
C26 C21 C25 109.0(5) . .
C20 C22 H22A 109.5 . .
C20 C22 H22B 109.5 . .
H22A C22 H22B 109.5 . .
C20 C22 H22C 109.5 . .
H22A C22 H22C 109.5 . .
H22B C22 H22C 109.5 . .
C20 C23 H23A 109.5 . .
C20 C23 H23B 109.5 . .
H23A C23 H23B 109.5 . .
C20 C23 H23C 109.5 . .
H23A C23 H23C 109.5 . .
H23B C23 H23C 109.5 . .
C20 C24 H24A 109.5 . .
C20 C24 H24B 109.5 . .
H24A C24 H24B 109.5 . .
C20 C24 H24C 109.5 . .
H24A C24 H24C 109.5 . .
H24B C24 H24C 109.5 . .
C21 C25 H25A 109.5 . .
C21 C25 H25B 109.5 . .
H25A C25 H25B 109.5 . .
C21 C25 H25C 109.5 . .
H25A C25 H25C 109.5 . .
H25B C25 H25C 109.5 . .
C21 C26 H26A 109.5 . .
C21 C26 H26B 109.5 . .
H26A C26 H26B 109.5 . .
C21 C26 H26C 109.5 . .
H26A C26 H26C 109.5 . .
H26B C26 H26C 109.5 . .
C21 C27 H27A 109.5 . .
C21 C27 H27B 109.5 . .
H27A C27 H27B 109.5 . .
C21 C27 H27C 109.5 . .
H27A C27 H27C 109.5 . .
H27B C27 H27C 109.5 . .
N3 C28 C29 118.3(5) . .
N3 C28 H28A 107.7 . .
C29 C28 H28A 107.7 . .
N3 C28 H28B 107.7 . .
C29 C28 H28B 107.7 . .
H28A C28 H28B 107.1 . .
C30 C29 C34 120.0(6) . .
C30 C29 C28 118.8(5) . .
C34 C29 C28 120.8(5) . .
C29 C30 C31 122.3(6) . .
C29 C30 H30 118.8 . .
C31 C30 H30 118.8 . .
C32 C31 C30 115.6(6) . .
C32 C31 C35 120.8(6) . .
C30 C31 C35 123.6(6) . .
C31 C32 C33 125.7(6) . .
C31 C32 H32 117.2 . .
C33 C32 H32 117.2 . .
C32 C33 C34 116.7(6) . .
C32 C33 C36 121.9(6) . .
C34 C33 C36 121.4(5) . .
O2 C34 C29 119.0(6) . .
O2 C34 C33 121.4(5) . .
C29 C34 C33 119.5(5) . .
C38 C35 C37 110.1(7) . .
C38 C35 C31 109.1(6) . .
C37 C35 C31 112.0(6) . .
C38 C35 C39 107.7(7) . .
C37 C35 C39 108.1(7) . .
C31 C35 C39 109.7(6) . .
C41 C36 C33 111.3(5) . .
C41 C36 C42 107.3(6) . .
C33 C36 C42 112.4(5) . .
C41 C36 C40 109.8(6) . .
C33 C36 C40 108.7(6) . .
C42 C36 C40 107.3(6) . .
C35 C37 H37A 109.5 . .
C35 C37 H37B 109.5 . .
H37A C37 H37B 109.5 . .
C35 C37 H37C 109.5 . .
H37A C37 H37C 109.5 . .
H37B C37 H37C 109.5 . .
C35 C38 H38A 109.5 . .
C35 C38 H38B 109.5 . .
H38A C38 H38B 109.5 . .
C35 C38 H38C 109.5 . .
H38A C38 H38C 109.5 . .
H38B C38 H38C 109.5 . .
C35 C39 H39A 109.5 . .
C35 C39 H39B 109.5 . .
H39A C39 H39B 109.5 . .
C35 C39 H39C 109.5 . .
H39A C39 H39C 109.5 . .
H39B C39 H39C 109.5 . .
C36 C40 H40A 109.5 . .
C36 C40 H40B 109.5 . .
H40A C40 H40B 109.5 . .
C36 C40 H40C 109.5 . .
H40A C40 H40C 109.5 . .
H40B C40 H40C 109.5 . .
C36 C41 H41A 109.5 . .
C36 C41 H41B 109.5 . .
H41A C41 H41B 109.5 . .
C36 C41 H41C 109.5 . .
H41A C41 H41C 109.5 . .
H41B C41 H41C 109.5 . .
C36 C42 H42A 109.5 . .
C36 C42 H42B 109.5 . .
H42A C42 H42B 109.5 . .
C36 C42 H42C 109.5 . .
H42A C42 H42C 109.5 . .
H42B C42 H42C 109.5 . .
N5 C43 C44 115.4(5) . .
N5 C43 H43A 108.4 . .
C44 C43 H43A 108.4 . .
N5 C43 H43B 108.4 . .
C44 C43 H43B 108.4 . .
H43A C43 H43B 107.5 . .
C45 C44 C43 115.2(6) . .
C45 C44 H44A 108.5 . .
C43 C44 H44A 108.5 . .
C45 C44 H44B 108.5 . .
C43 C44 H44B 108.5 . .
H44A C44 H44B 107.5 . .
N6 C45 C44 117.2(5) . .
N6 C45 H45A 108.0 . .
C44 C45 H45A 108.0 . .
N6 C45 H45B 108.0 . .
C44 C45 H45B 108.0 . .
H45A C45 H45B 107.2 . .
N6 C46 C47 113.5(5) . .
N6 C46 H46A 108.9 . .
C47 C46 H46A 108.9 . .
N6 C46 H46B 108.9 . .
C47 C46 H46B 108.9 . .
H46A C46 H46B 107.7 . .
N7 C47 C46 112.5(5) . .
N7 C47 H47A 109.1 . .
C46 C47 H47A 109.1 . .
N7 C47 H47B 109.1 . .
C46 C47 H47B 109.1 . .
H47A C47 H47B 107.8 . .
C49 C48 N7 115.8(6) . .
C49 C48 H48A 108.3 . .
N7 C48 H48A 108.3 . .
C49 C48 H48B 108.3 . .
N7 C48 H48B 108.3 . .
H48A C48 H48B 107.4 . .
C48 C49 C50 112.6(6) . .
C48 C49 H49A 109.1 . .
C50 C49 H49A 109.1 . .
C48 C49 H49B 109.1 . .
C50 C49 H49B 109.1 . .
H49A C49 H49B 107.8 . .
N8 C50 C49 111.3(5) . .
N8 C50 H50A 109.4 . .
C49 C50 H50A 109.4 . .
N8 C50 H50B 109.4 . .
C49 C50 H50B 109.4 . .
H50A C50 H50B 108.0 . .
N8 C51 C52 111.5(6) . .
N8 C51 H51A 109.3 . .
C52 C51 H51A 109.3 . .
N8 C51 H51B 109.3 . .
C52 C51 H51B 109.3 . .
H51A C51 H51B 108.0 . .
N5 C52 C51 114.6(5) . .
N5 C52 H52A 108.6 . .
C51 C52 H52A 108.6 . .
N5 C52 H52B 108.6 . .
C51 C52 H52B 108.6 . .
H52A C52 H52B 107.6 . .
N6 C53 H53A 109.5 . .
N6 C53 H53B 109.5 . .
H53A C53 H53B 109.5 . .
N6 C53 H53C 109.5 . .
H53A C53 H53C 109.5 . .
H53B C53 H53C 109.5 . .
N8 C54 H54A 109.5 . .
N8 C54 H54B 109.5 . .
H54A C54 H54B 109.5 . .
N8 C54 H54C 109.5 . .
H54A C54 H54C 109.5 . .
H54B C54 H54C 109.5 . .
N5 C55 C56 119.4(5) . .
N5 C55 H55A 107.5 . .
C56 C55 H55A 107.5 . .
N5 C55 H55B 107.5 . .
C56 C55 H55B 107.5 . .
H55A C55 H55B 107.0 . .
C57 C56 C61 119.6(5) . .
C57 C56 C55 120.3(5) . .
C61 C56 C55 120.0(6) . .
C58 C57 C56 122.2(6) . .
C58 C57 H57 118.9 . .
C56 C57 H57 118.9 . .
C57 C58 C59 117.0(6) . .
C57 C58 C62 121.2(6) . .
C59 C58 C62 121.7(6) . .
C60 C59 C58 124.3(6) . .
C60 C59 H59 117.9 . .
C58 C59 H59 117.9 . .
C59 C60 C61 118.1(6) . .
C59 C60 C63 122.1(5) . .
C61 C60 C63 119.7(5) . .
O3 C61 C60 123.1(5) . .
O3 C61 C56 118.3(5) . .
C60 C61 C56 118.6(6) . .
C65 C62 C64 109.4(7) . .
C65 C62 C66 108.6(7) . .
C64 C62 C66 110.6(6) . .
C65 C62 C58 112.5(6) . .
C64 C62 C58 107.8(6) . .
C66 C62 C58 108.0(6) . .
C67 C63 C60 110.2(5) . .
C67 C63 C68 109.2(6) . .
C60 C63 C68 111.3(5) . .
C67 C63 C69 108.1(6) . .
C60 C63 C69 111.7(6) . .
C68 C63 C69 106.3(6) . .
C62 C64 H64A 109.5 . .
C62 C64 H64B 109.5 . .
H64A C64 H64B 109.5 . .
C62 C64 H64C 109.5 . .
H64A C64 H64C 109.5 . .
H64B C64 H64C 109.5 . .
C62 C65 H65A 109.5 . .
C62 C65 H65B 109.5 . .
H65A C65 H65B 109.5 . .
C62 C65 H65C 109.5 . .
H65A C65 H65C 109.5 . .
H65B C65 H65C 109.5 . .
C62 C66 H66A 109.5 . .
C62 C66 H66B 109.5 . .
H66A C66 H66B 109.5 . .
C62 C66 H66C 109.5 . .
H66A C66 H66C 109.5 . .
H66B C66 H66C 109.5 . .
C63 C67 H67A 109.5 . .
C63 C67 H67B 109.5 . .
H67A C67 H67B 109.5 . .
C63 C67 H67C 109.5 . .
H67A C67 H67C 109.5 . .
H67B C67 H67C 109.5 . .
C63 C68 H68A 109.5 . .
C63 C68 H68B 109.5 . .
H68A C68 H68B 109.5 . .
C63 C68 H68C 109.5 . .
H68A C68 H68C 109.5 . .
H68B C68 H68C 109.5 . .
C63 C69 H69A 109.5 . .
C63 C69 H69B 109.5 . .
H69A C69 H69B 109.5 . .
C63 C69 H69C 109.5 . .
H69A C69 H69C 109.5 . .
H69B C69 H69C 109.5 . .
C71 C70 N7 116.5(5) . .
C71 C70 H70A 108.2 . .
N7 C70 H70A 108.2 . .
C71 C70 H70B 108.2 . .
N7 C70 H70B 108.2 . .
H70A C70 H70B 107.3 . .
C72 C71 C76 120.7(6) . .
C72 C71 C70 119.5(6) . .
C76 C71 C70 119.7(6) . .
C71 C72 C73 122.9(6) . .
C71 C72 H72 118.5 . .
C73 C72 H72 118.5 . .
C72 C73 C74 116.2(6) . .
C72 C73 C77 124.2(6) . .
C74 C73 C77 119.6(6) . .
C73 C74 C75 123.5(6) . .
C73 C74 H74 118.3 . .
C75 C74 H74 118.3 . .
C74 C75 C76 117.8(6) . .
C74 C75 C78 121.2(6) . .
C76 C75 C78 121.0(6) . .
O4 C76 C71 118.5(6) . .
O4 C76 C75 122.7(6) . .
C71 C76 C75 118.8(6) . .
C73 C77 C81 112.0(6) . .
C73 C77 C79 111.1(6) . .
C81 C77 C79 106.1(7) . .
C73 C77 C80 110.0(6) . .
C81 C77 C80 109.2(7) . .
C79 C77 C80 108.3(7) . .
C82 C78 C83 109.0(6) . .
C82 C78 C75 110.7(6) . .
C83 C78 C75 110.3(5) . .
C82 C78 C84 107.9(6) . .
C83 C78 C84 106.7(6) . .
C75 C78 C84 112.1(6) . .
C77 C79 H79A 109.5 . .
C77 C79 H79B 109.5 . .
H79A C79 H79B 109.5 . .
C77 C79 H79C 109.5 . .
H79A C79 H79C 109.5 . .
H79B C79 H79C 109.5 . .
C77 C80 H80A 109.5 . .
C77 C80 H80B 109.5 . .
H80A C80 H80B 109.5 . .
C77 C80 H80C 109.5 . .
H80A C80 H80C 109.5 . .
H80B C80 H80C 109.5 . .
C77 C81 H81A 109.5 . .
C77 C81 H81B 109.5 . .
H81A C81 H81B 109.5 . .
C77 C81 H81C 109.5 . .
H81A C81 H81C 109.5 . .
H81B C81 H81C 109.5 . .
C78 C82 H82A 109.5 . .
C78 C82 H82B 109.5 . .
H82A C82 H82B 109.5 . .
C78 C82 H82C 109.5 . .
H82A C82 H82C 109.5 . .
H82B C82 H82C 109.5 . .
C78 C83 H83A 109.5 . .
C78 C83 H83B 109.5 . .
H83A C83 H83B 109.5 . .
C78 C83 H83C 109.5 . .
H83A C83 H83C 109.5 . .
H83B C83 H83C 109.5 . .
C78 C84 H84A 109.5 . .
C78 C84 H84B 109.5 . .
H84A C84 H84B 109.5 . .
C78 C84 H84C 109.5 . .
H84A C84 H84C 109.5 . .
H84B C84 H84C 109.5 . .
C100 C100 C101 121.9(18) 3_655 .
C102 C101 C100 125.0(16) . .
C102 C101 H10C 106.0 . .
C100 C101 H10C 106.1 . .
C102 C101 H10D 106.1 . .
C100 C101 H10D 106.1 . .
H10C C101 H10D 106.3 . .
C101 C102 H10E 109.4 . .
C101 C102 H10F 109.5 . .
H10E C102 H10F 109.5 . .
C101 C102 H10G 109.5 . .
H10E C102 H10G 109.5 . .
H10F C102 H10G 109.5 . .
C111 C112 C112 100(4) . 3_656
C110 C111 C112 135(5) . .
C110 C111 H11D 104.2 . .
C112 C111 H11D 103.6 . .
C110 C111 H11E 102.3 . .
C112 C111 H11E 103.7 . .
H11D C111 H11E 105.3 . .
C210 C211 C212 159(3) . .
C210 C211 H21A 96.9 . .
C212 C211 H21A 96.4 . .
C210 C211 H21B 96.3 . .
C212 C211 H21B 96.8 . .
H21A C211 H21B 103.4 . .
C212 C212 C211 136(4) 3_656 .
C211 C210 H21C 110.0 . .
C211 C210 H21D 109.4 . .
H21C C210 H21D 109.2 . .
C211 C210 H21E 109.8 . .
H21C C210 H21E 109.2 . .
H21D C210 H21E 109.2 . .

loop_
_geom_bond_atom_site_label_1
_geom_bond_atom_site_label_2
_geom_bond_distance
_geom_bond_site_symmetry_2
Sm1 O2 2.164(4) .
Sm1 O1 2.167(4) .
Sm1 S1 2.5934(16) .
Sm1 N3 2.673(5) .
Sm1 N2 2.693(5) .
Sm1 N1 2.786(5) .
Sm2 O3 2.163(4) .
Sm2 O4 2.167(4) .
Sm2 S1 2.6217(16) .
Sm2 N6 2.653(5) .
Sm2 N7 2.694(5) .
Sm2 N5 2.835(5) .
O1 C19 1.324(7) .
O2 C34 1.329(7) .
O3 C61 1.330(7) .
O4 C76 1.330(7) .
N1 C1 1.476(8) .
N1 C10 1.477(8) .
N1 C13 1.480(7) .
N2 C11 1.460(10) .
N2 C4 1.474(10) .
N2 C3 1.492(9) .
N3 C5 1.480(8) .
N3 C6 1.492(8) .
N3 C28 1.502(8) .
N4 C8 1.441(9) .
N4 C9 1.464(8) .
N4 C12 1.477(9) .
N5 C43 1.479(8) .
N5 C52 1.479(8) .
N5 C55 1.499(8) .
N6 C46 1.473(8) .
N6 C45 1.488(8) .
N6 C53 1.493(9) .
N7 C47 1.452(8) .
N7 C48 1.486(8) .
N7 C70 1.514(8) .
N8 C51 1.466(8) .
N8 C54 1.466(8) .
N8 C50 1.472(9) .
C1 C2 1.525(10) .
C1 H1A 0.9900 .
C1 H1B 0.9900 .
C2 C3 1.429(11) .
C2 H2A 0.9900 .
C2 H2B 0.9900 .
C3 H3A 0.9900 .
C3 H3B 0.9900 .
C4 C5 1.570(10) .
C4 H4A 0.9900 .
C4 H4B 0.9900 .
C5 H5A 0.9900 .
C5 H5B 0.9900 .
C6 C7 1.490(10) .
C6 H6A 0.9900 .
C6 H6B 0.9900 .
C7 C8 1.568(10) .
C7 H7A 0.9900 .
C7 H7B 0.9900 .
C8 H8A 0.9900 .
C8 H8B 0.9900 .
C9 C10 1.547(9) .
C9 H9A 0.9900 .
C9 H9B 0.9900 .
C10 H10A 0.9900 .
C10 H10B 0.9900 .
C11 H11A 0.9800 .
C11 H11B 0.9800 .
C11 H11C 0.9800 .
C12 H12A 0.9800 .
C12 H12B 0.9800 .
C12 H12C 0.9800 .
C13 C14 1.539(8) .
C13 H13A 0.9900 .
C13 H13B 0.9900 .
C14 C19 1.389(8) .
C14 C15 1.395(9) .
C15 C16 1.383(9) .
C15 H15 0.9500 .
C16 C17 1.382(9) .
C16 C20 1.533(9) .
C17 C18 1.394(8) .
C17 H17 0.9500 .
C18 C19 1.424(8) .
C18 C21 1.527(9) .
C20 C24 1.422(12) .
C20 C23 1.496(11) .
C20 C22 1.553(12) .
C21 C27 1.531(9) .
C21 C26 1.537(9) .
C21 C25 1.541(9) .
C22 H22A 0.9800 .
C22 H22B 0.9800 .
C22 H22C 0.9800 .
C23 H23A 0.9800 .
C23 H23B 0.9800 .
C23 H23C 0.9800 .
C24 H24A 0.9800 .
C24 H24B 0.9800 .
C24 H24C 0.9800 .
C25 H25A 0.9800 .
C25 H25B 0.9800 .
C25 H25C 0.9800 .
C26 H26A 0.9800 .
C26 H26B 0.9800 .
C26 H26C 0.9800 .
C27 H27A 0.9800 .
C27 H27B 0.9800 .
C27 H27C 0.9800 .
C28 C29 1.506(9) .
C28 H28A 0.9900 .
C28 H28B 0.9900 .
C29 C30 1.386(9) .
C29 C34 1.408(8) .
C30 C31 1.399(9) .
C30 H30 0.9500 .
C31 C32 1.384(9) .
C31 C35 1.537(9) .
C32 C33 1.391(9) .
C32 H32 0.9500 .
C33 C34 1.420(9) .
C33 C36 1.530(9) .
C35 C38 1.514(11) .
C35 C37 1.526(11) .
C35 C39 1.547(10) .
C36 C41 1.516(9) .
C36 C42 1.536(9) .
C36 C40 1.549(10) .
C37 H37A 0.9800 .
C37 H37B 0.9800 .
C37 H37C 0.9800 .
C38 H38A 0.9800 .
C38 H38B 0.9800 .
C38 H38C 0.9800 .
C39 H39A 0.9800 .
C39 H39B 0.9800 .
C39 H39C 0.9800 .
C40 H40A 0.9800 .
C40 H40B 0.9800 .
C40 H40C 0.9800 .
C41 H41A 0.9800 .
C41 H41B 0.9800 .
C41 H41C 0.9800 .
C42 H42A 0.9800 .
C42 H42B 0.9800 .
C42 H42C 0.9800 .
C43 C44 1.537(9) .
C43 H43A 0.9900 .
C43 H43B 0.9900 .
C44 C45 1.504(9) .
C44 H44A 0.9900 .
C44 H44B 0.9900 .
C45 H45A 0.9900 .
C45 H45B 0.9900 .
C46 C47 1.521(9) .
C46 H46A 0.9900 .
C46 H46B 0.9900 .
C47 H47A 0.9900 .
C47 H47B 0.9900 .
C48 C49 1.464(10) .
C48 H48A 0.9900 .
C48 H48B 0.9900 .
C49 C50 1.540(10) .
C49 H49A 0.9900 .
C49 H49B 0.9900 .
C50 H50A 0.9900 .
C50 H50B 0.9900 .
C51 C52 1.538(9) .
C51 H51A 0.9900 .
C51 H51B 0.9900 .
C52 H52A 0.9900 .
C52 H52B 0.9900 .
C53 H53A 0.9800 .
C53 H53B 0.9800 .
C53 H53C 0.9800 .
C54 H54A 0.9800 .
C54 H54B 0.9800 .
C54 H54C 0.9800 .
C55 C56 1.499(8) .
C55 H55A 0.9900 .
C55 H55B 0.9900 .
C56 C57 1.384(8) .
C56 C61 1.429(8) .
C57 C58 1.369(9) .
C57 H57 0.9500 .
C58 C59 1.402(9) .
C58 C62 1.556(9) .
C59 C60 1.361(9) .
C59 H59 0.9500 .
C60 C61 1.418(8) .
C60 C63 1.537(8) .
C62 C65 1.500(11) .
C62 C64 1.530(10) .
C62 C66 1.552(10) .
C63 C67 1.535(10) .
C63 C68 1.542(10) .
C63 C69 1.556(9) .
C64 H64A 0.9800 .
C64 H64B 0.9800 .
C64 H64C 0.9800 .
C65 H65A 0.9800 .
C65 H65B 0.9800 .
C65 H65C 0.9800 .
C66 H66A 0.9800 .
C66 H66B 0.9800 .
C66 H66C 0.9800 .
C67 H67A 0.9800 .
C67 H67B 0.9800 .
C67 H67C 0.9800 .
C68 H68A 0.9800 .
C68 H68B 0.9800 .
C68 H68C 0.9800 .
C69 H69A 0.9800 .
C69 H69B 0.9800 .
C69 H69C 0.9800 .
C70 C71 1.510(9) .
C70 H70A 0.9900 .
C70 H70B 0.9900 .
C71 C72 1.373(9) .
C71 C76 1.404(9) .
C72 C73 1.381(9) .
C72 H72 0.9500 .
C73 C74 1.404(9) .
C73 C77 1.530(9) .
C74 C75 1.404(8) .
C74 H74 0.9500 .
C75 C76 1.416(9) .
C75 C78 1.539(9) .
C77 C81 1.533(11) .
C77 C79 1.537(11) .
C77 C80 1.541(11) .
C78 C82 1.516(10) .
C78 C83 1.524(10) .
C78 C84 1.551(10) .
C79 H79A 0.9800 .
C79 H79B 0.9800 .
C79 H79C 0.9800 .
C80 H80A 0.9800 .
C80 H80B 0.9800 .
C80 H80C 0.9800 .
C81 H81A 0.9800 .
C81 H81B 0.9800 .
C81 H81C 0.9800 .
C82 H82A 0.9800 .
C82 H82B 0.9800 .
C82 H82C 0.9800 .
C83 H83A 0.9800 .
C83 H83B 0.9800 .
C83 H83C 0.9800 .
C84 H84A 0.9800 .
C84 H84B 0.9800 .
C84 H84C 0.9800 .
C100 C100 1.31(2) 3_655
C100 C101 1.564(19) .
C101 C102 1.39(2) .
C101 H10C 0.9900 .
C101 H10D 0.9900 .
C102 H10E 0.9800 .
C102 H10F 0.9800 .
C102 H10G 0.9800 .
C112 C111 1.33(5) .
C112 C112 1.84(9) 3_656
C111 C110 1.15(5) .
C111 H11D 0.9900 .
C111 H11E 0.9900 .
C110 H11F 0.9835 .
C110 H11G 0.9842 .
C110 H11H 0.9833 .
C211 C210 1.620(18) .
C211 C212 1.627(19) .
C211 H21A 0.9900 .
C211 H21B 0.9900 .
C212 C212 1.36(5) 3_656
C210 H21C 0.9828 .
C210 H21D 0.9827 .
C210 H21E 0.9828 .

loop_
_platon_squeeze_void_nr
_platon_squeeze_void_average_x
_platon_squeeze_void_average_y
_platon_squeeze_void_average_z
_platon_squeeze_void_volume
_platon_squeeze_void_count_electrons
_platon_squeeze_void_content
1 0.000 0.000 0.500 298 104 ' '
2 0.500 0.500 1.000 298 104 ' '
